data_7035136
loop_
_publ_author_name
'Hua, Ji-Ai'
'Zhao, Yue'
'Kang, Yan-Shang'
'Lu, Yi'
'Sun, Wei-Yin'

_publ_section_title
;
 Solvent-dependent zinc(ii) coordination polymers with mixed ligands:
 selective sorption and fluorescence sensing.
;
_journal_issue 25
_journal_name_full 'Dalton transactions (Cambridge, England : 2003)'
_journal_page_first 11524
_journal_page_last 11532
_journal_paper_doi 10.1039/c5dt01386k
_journal_volume 44
_journal_year 2015
_chemical_formula_moiety '[Zn2(C15H12N6)2(C8H3BrO4)]2(SO4)2(H2O)17'
_chemical_formula_sum 'C76 H88 Br2 N24 O33 S2 Zn4'
_chemical_formula_weight 2351.12
_chemical_name_systematic
; 
 ? 
;
_space_group_IT_number 133
_symmetry_cell_setting tetragonal
_symmetry_space_group_name_Hall '-P 4ac 2b'
_symmetry_space_group_name_H-M 'P 42/n b c :2'
_atom_sites_solution_hydrogens geom
_atom_sites_solution_primary direct
_atom_sites_solution_secondary difmap
_audit_creation_method SHELXL-97
_audit_update_record
;
2015-05-09 deposited with the CCDC.
2015-05-13 downloaded from the CCDC.
;
_cell_angle_alpha 90.00
_cell_angle_beta 90.00
_cell_angle_gamma 90.00
_cell_formula_units_Z 4
_cell_length_a 18.1980(14)
_cell_length_b 18.1980(14)
_cell_length_c 28.872(5)
_cell_measurement_reflns_used 9981
_cell_measurement_temperature 293(2)
_cell_measurement_theta_max 26.08
_cell_measurement_theta_min 2.24
_cell_volume 9561(2)
_computing_cell_refinement 'Bruker SMART'
_computing_data_collection 'Bruker SMART'
_computing_data_reduction 'Bruker SAINT'
_computing_molecular_graphics 'Bruker SHELXTL'
_computing_publication_material 'Bruker SHELXTL'
_computing_structure_refinement 'SHELXL-97 (Sheldrick, 2008)'
_computing_structure_solution 'SHELXS-97 (Sheldrick, 2008)'
_diffrn_ambient_temperature 293(2)
_diffrn_measured_fraction_theta_full 1.000
_diffrn_measured_fraction_theta_max 1.000
_diffrn_measurement_device_type 'CCD area detector'
_diffrn_measurement_method 'phi and omega scans'
_diffrn_radiation_monochromator graphite
_diffrn_radiation_source 'fine-focus sealed tube'
_diffrn_radiation_type MoK\a
_diffrn_radiation_wavelength 0.71073
_diffrn_reflns_av_R_equivalents 0.0397
_diffrn_reflns_av_unetI/netI 0.0185
_diffrn_reflns_limit_h_max 21
_diffrn_reflns_limit_h_min -20
_diffrn_reflns_limit_k_max 21
_diffrn_reflns_limit_k_min -21
_diffrn_reflns_limit_l_max 23
_diffrn_reflns_limit_l_min -34
_diffrn_reflns_number 50178
_diffrn_reflns_theta_full 25.00
_diffrn_reflns_theta_max 25.00
_diffrn_reflns_theta_min 1.41
_exptl_absorpt_coefficient_mu 1.965
_exptl_absorpt_correction_T_max 0.6717
_exptl_absorpt_correction_T_min 0.6190
_exptl_absorpt_correction_type multi-scan
_exptl_absorpt_process_details sadabs
_exptl_crystal_colour yellow
_exptl_crystal_density_diffrn 1.633
_exptl_crystal_density_method 'not measured'
_exptl_crystal_description block
_exptl_crystal_F_000 4792
_exptl_crystal_size_max 0.27
_exptl_crystal_size_mid 0.25
_exptl_crystal_size_min 0.22
_refine_diff_density_max 1.647
_refine_diff_density_min -0.970
_refine_diff_density_rms 0.136
_refine_ls_extinction_method none
_refine_ls_goodness_of_fit_ref 1.137
_refine_ls_hydrogen_treatment constr
_refine_ls_matrix_type full
_refine_ls_number_parameters 373
_refine_ls_number_reflns 4230
_refine_ls_number_restraints 99
_refine_ls_restrained_S_all 1.172
_refine_ls_R_factor_all 0.0748
_refine_ls_R_factor_gt 0.0630
_refine_ls_shift/su_max 0.001
_refine_ls_shift/su_mean 0.000
_refine_ls_structure_factor_coef Fsqd
_refine_ls_weighting_details 'calc w=1/[\s^2^(Fo^2^)+(0.1140P)^2^+33.3092P] where P=(Fo^2^+2Fc^2^)/3'
_refine_ls_weighting_scheme calc
_refine_ls_wR_factor_gt 0.1904
_refine_ls_wR_factor_ref 0.2040
_reflns_number_gt 3522
_reflns_number_total 4230
_reflns_threshold_expression >2sigma(I)
_cod_data_source_file c5dt01386k2.cif
_cod_data_source_block 1
_cod_depositor_comments
;
The following automatic conversions were performed:

'_symmetry_cell_setting' value 'Tetragonal' changed to 'tetragonal'
according to
/usr/data/users/saulius/crontab/automatic-downloads/rss-feeds/RSC/lib/dictionaries/cif_core.dic
dictionary named 'cif_core.dic' version 2.4.2 from 2011-04-26.

Automatic conversion script
Id: cif_fix_values 3271 2015-04-21 07:52:19Z andrius 

 Adding full bibliography for 7035136--7035137.cif.
;
_cod_original_cell_volume 9561.5(18)
_cod_original_sg_symbol_H-M P4(2)/nbc
_cod_database_code 7035136

loop_
_symmetry_equiv_pos_as_xyz
'x, y, z'
'-x+1/2, -y+1/2, z'
'x, -y+1/2, -z'
'-x+1/2, y, -z'
'-y+1/2, -x+1/2, -z+1/2'
'y, x, -z+1/2'
'y, -x+1/2, z+1/2'
'-y+1/2, x, z+1/2'
'-x, -y, -z'
'x-1/2, y-1/2, -z'
'-x, y-1/2, z'
'x-1/2, -y, z'
'y-1/2, x-1/2, z-1/2'
'-y, -x, z-1/2'
'-y, x-1/2, -z-1/2'
'y-1/2, -x, -z-1/2'

loop_
_atom_site_label
_atom_site_type_symbol
_atom_site_fract_x
_atom_site_fract_y
_atom_site_fract_z
_atom_site_U_iso_or_equiv
_atom_site_adp_type
_atom_site_occupancy
_atom_site_symmetry_multiplicity
_atom_site_calc_flag
_atom_site_refinement_flags
_atom_site_disorder_assembly
_atom_site_disorder_group
Zn1 Zn 0.24231(2) 0.05531(2) 0.392581(14) 0.02405(11) Uani 1 1 d . . .
N1 N 0.18984(17) 0.04091(18) 0.33198(11) 0.0314(8) Uani 1 1 d . . .
N2 N 0.16033(17) 0.02474(17) 0.25905(11) 0.0314(8) Uani 1 1 d . . .
N3 N 0.34931(17) 0.20112(17) 0.10296(11) 0.0302(8) Uani 1 1 d . . .
N4 N 0.25871(16) 0.12373(17) 0.11560(11) 0.0286(7) Uani 1 1 d . . .
N5 N 0.02174(17) -0.17992(17) 0.09785(11) 0.0298(8) Uani 1 1 d . . .
N6 N 0.09739(17) -0.08885(18) 0.11330(11) 0.0319(8) Uani 1 1 d . . .
O1 O 0.16480(16) 0.06970(18) 0.44074(11) 0.0502(8) Uani 1 1 d . . .
O2 O 0.15894(18) -0.04873(19) 0.42864(12) 0.0562(9) Uani 1 1 d . . .
O3 O 0.35228(14) 0.14772(14) 0.2500 0.0525(13) Uani 1 2 d SD . .
O4 O 0.3832(4) 0.0232(3) 0.2678(2) 0.0628(16) Uani 0.50 1 d PDU . .
O5 O 0.4481(4) 0.0867(5) 0.2099(2) 0.090(2) Uani 0.50 1 d PDU . .
O6 O 0.4612(5) 0.1187(5) 0.2878(3) 0.122(3) Uani 0.50 1 d PDU . .
O7 O 0.2500 0.9841(4) 0.0000 0.0777(19) Uani 1 2 d S . .
O8 O 0.3057(4) 0.8614(4) 0.0524(3) 0.153(3) Uani 1 1 d U . .
O9 O 0.2500 0.7500 0.0000 0.178(3) Uani 1 4 d SU . .
O10 O 0.2500 0.2500 0.2280(5) 0.264(4) Uani 1 2 d SU . .
O11 O 0.2976(9) 0.8893(9) 0.2525(6) 0.167(3) Uani 0.530(11) 1 d PU A 1
O12 O 0.2444(16) 0.8459(16) 0.3134(9) 0.327(4) Uani 0.596(13) 1 d PU B 1
O11' O 0.3135(9) 0.9117(10) 0.2187(7) 0.161(4) Uani 0.470(11) 1 d PU A 2
O12' O 0.1665(16) 0.7755(15) 0.3473(9) 0.222(4) Uani 0.404(13) 1 d PU B 2
C1 C 0.1291(2) -0.0312(2) 0.18540(13) 0.0332(9) Uani 1 1 d . . .
H1 H 0.1020 -0.0668 0.2010 0.049(13) Uiso 1 1 calc R . .
C2 C 0.1655(2) 0.0236(2) 0.20947(13) 0.0307(9) Uani 1 1 d . . .
C3 C 0.2069(2) 0.0759(2) 0.18712(13) 0.0317(9) Uani 1 1 d . . .
H3 H 0.2306 0.1128 0.2037 0.049(13) Uiso 1 1 calc R . .
C4 C 0.21256(19) 0.0726(2) 0.13923(13) 0.0292(9) Uani 1 1 d . . .
C5 C 0.1753(2) 0.0196(2) 0.11435(14) 0.0319(9) Uani 1 1 d . . .
H5 H 0.1781 0.0184 0.0822 0.065(16) Uiso 1 1 calc R . .
C6 C 0.1338(2) -0.0317(2) 0.13785(14) 0.0326(9) Uani 1 1 d . . .
C7 C 0.2112(2) 0.0510(2) 0.28913(13) 0.0328(9) Uani 1 1 d . . .
H7 H 0.2551 0.0731 0.2805 0.079(19) Uiso 1 1 calc R . .
C8 C 0.1218(2) 0.0068(2) 0.32901(15) 0.0408(11) Uani 1 1 d . . .
H8 H 0.0929 -0.0064 0.3542 0.047(13) Uiso 1 1 calc R . .
C9 C 0.1041(2) -0.0044(2) 0.28503(15) 0.0411(11) Uani 1 1 d . . .
H9 H 0.0620 -0.0273 0.2739 0.049(13) Uiso 1 1 calc R . .
C10 C 0.3145(2) 0.1624(2) 0.13395(13) 0.0326(9) Uani 1 1 d . . .
H10 H 0.3268 0.1617 0.1652 0.042(12) Uiso 1 1 calc R . .
C11 C 0.3136(2) 0.1862(2) 0.06185(14) 0.0444(11) Uani 1 1 d . . .
H11 H 0.3259 0.2065 0.0333 0.072(16) Uiso 1 1 calc R . .
C12 C 0.2589(2) 0.1383(3) 0.06885(15) 0.0457(11) Uani 1 1 d . . .
H12 H 0.2273 0.1189 0.0466 0.053(13) Uiso 1 1 calc R . .
C13 C 0.0377(2) -0.1263(2) 0.12738(14) 0.0320(9) Uani 1 1 d . . .
H13 H 0.0113 -0.1160 0.1542 0.054(14) Uiso 1 1 calc R . .
C14 C 0.0734(2) -0.1757(2) 0.06326(14) 0.0417(11) Uani 1 1 d . . .
H14 H 0.0757 -0.2066 0.0377 0.048(12) Uiso 1 1 calc R . .
C15 C 0.1200(3) -0.1202(2) 0.07190(15) 0.0452(11) Uani 1 1 d . . .
H15 H 0.1596 -0.1056 0.0537 0.060(15) Uiso 1 1 calc R . .
C16 C 0.1338(2) 0.0090(3) 0.44576(15) 0.0440(11) Uani 1 1 d . . .
C17 C 0.0634(2) 0.0050(3) 0.47297(15) 0.0419(11) Uani 1 1 d . . .
C18 C 0.0528(3) 0.0516(3) 0.51061(16) 0.0494(12) Uani 1 1 d . D .
H18 H 0.0880 0.0869 0.5177 0.055(14) Uiso 1 1 calc R . .
C19 C -0.0095(3) 0.0457(3) 0.53740(16) 0.0494(12) Uani 1 1 d . . .
H19A H -0.0150 0.0765 0.5642 0.04(2) Uiso 0.50 1 d PR C 2
Br1 Br -0.00474(6) 0.10591(6) 0.59616(4) 0.0615(3) Uani 0.50 1 d P D 1
S1 S 0.40842(5) 0.09158(5) 0.2500 0.0440(4) Uani 1 2 d SD . .

loop_
_atom_site_aniso_label
_atom_site_aniso_U_11
_atom_site_aniso_U_22
_atom_site_aniso_U_33
_atom_site_aniso_U_23
_atom_site_aniso_U_13
_atom_site_aniso_U_12
Zn1 0.01925(19) 0.0247(2) 0.0282(2) 0.00051(16) 0.00590(15) -0.00051(15)
N1 0.0280(15) 0.0338(16) 0.0323(16) 0.0005(13) 0.0029(13) -0.0067(13)
N2 0.0275(15) 0.0376(16) 0.0290(16) -0.0008(13) 0.0020(13) -0.0132(13)
N3 0.0275(15) 0.0253(15) 0.0376(17) 0.0057(13) 0.0006(13) -0.0040(13)
N4 0.0269(15) 0.0268(15) 0.0320(15) 0.0025(13) -0.0003(12) -0.0086(12)
N5 0.0311(16) 0.0255(15) 0.0329(16) -0.0064(13) 0.0028(13) -0.0063(13)
N6 0.0318(16) 0.0312(16) 0.0329(16) -0.0051(13) 0.0064(13) -0.0095(13)
O1 0.0390(15) 0.0539(18) 0.0578(18) 0.0079(15) 0.0213(14) -0.0054(14)
O2 0.0412(16) 0.065(2) 0.063(2) -0.0033(17) 0.0168(15) 0.0003(16)
O3 0.0322(13) 0.0322(13) 0.093(4) -0.0006(17) -0.0006(17) 0.0097(17)
O4 0.066(3) 0.053(3) 0.069(3) 0.015(2) 0.008(2) 0.003(2)
O5 0.091(3) 0.092(3) 0.086(3) 0.003(2) 0.019(2) 0.004(2)
O6 0.113(4) 0.122(4) 0.129(4) -0.015(3) -0.019(3) 0.013(3)
O7 0.084(4) 0.084(4) 0.065(3) 0.000 0.006(3) 0.000
O8 0.105(4) 0.152(5) 0.200(6) 0.021(4) 0.010(4) 0.014(4)
O9 0.177(4) 0.177(4) 0.179(4) 0.000 0.000 0.000
O10 0.264(5) 0.264(5) 0.264(5) 0.000 0.000 0.007(4)
O11 0.162(5) 0.171(5) 0.167(5) -0.002(4) -0.006(4) 0.008(4)
O12 0.328(5) 0.324(5) 0.327(6) 0.000(4) -0.002(4) 0.000(4)
O11' 0.155(5) 0.161(5) 0.166(5) 0.000(4) 0.000(4) 0.003(4)
O12' 0.224(5) 0.222(5) 0.221(6) -0.002(4) 0.001(4) 0.000(4)
C1 0.0331(18) 0.0319(18) 0.0347(19) -0.0030(16) 0.0056(16) -0.0130(16)
C2 0.0286(18) 0.0325(19) 0.0310(19) -0.0036(15) 0.0037(15) -0.0062(16)
C3 0.0294(18) 0.0296(18) 0.036(2) -0.0034(16) -0.0008(16) -0.0094(15)
C4 0.0249(16) 0.0263(17) 0.036(2) 0.0013(15) 0.0027(15) -0.0058(15)
C5 0.0312(19) 0.0317(19) 0.0328(19) -0.0037(15) 0.0028(15) -0.0069(16)
C6 0.0306(18) 0.0294(18) 0.038(2) -0.0059(16) 0.0018(16) -0.0065(15)
C7 0.0282(18) 0.036(2) 0.035(2) -0.0026(16) 0.0039(16) -0.0081(16)
C8 0.0311(19) 0.054(2) 0.037(2) 0.0084(19) 0.0044(17) -0.0170(18)
C9 0.0322(19) 0.052(2) 0.039(2) 0.0036(19) 0.0021(17) -0.0213(17)
C10 0.0324(18) 0.0328(19) 0.0326(18) 0.0008(16) -0.0001(16) -0.0115(16)
C11 0.049(2) 0.051(2) 0.033(2) 0.0160(19) -0.0072(18) -0.0172(19)
C12 0.049(2) 0.053(2) 0.035(2) 0.0144(19) -0.0100(18) -0.025(2)
C13 0.0334(18) 0.0288(18) 0.0338(19) -0.0077(16) 0.0070(16) -0.0081(15)
C14 0.047(2) 0.042(2) 0.036(2) -0.0123(17) 0.0145(18) -0.0145(19)
C15 0.052(2) 0.045(2) 0.039(2) -0.0132(18) 0.0184(19) -0.017(2)
C16 0.030(2) 0.062(3) 0.040(2) 0.013(2) 0.0024(18) -0.002(2)
C17 0.0269(19) 0.055(2) 0.044(2) 0.013(2) 0.0124(17) 0.0016(18)
C18 0.040(2) 0.053(3) 0.055(3) 0.005(2) 0.013(2) -0.0101(19)
C19 0.050(2) 0.050(3) 0.048(2) 0.001(2) 0.017(2) 0.000(2)
Br1 0.0535(5) 0.0742(7) 0.0568(6) -0.0209(5) 0.0147(4) -0.0227(5)
S1 0.0338(4) 0.0338(4) 0.0645(9) 0.0133(5) 0.0133(5) 0.0109(6)

loop_
_atom_type_symbol
_atom_type_description
_atom_type_scat_dispersion_real
_atom_type_scat_dispersion_imag
_atom_type_scat_source
C C 0.0033 0.0016 'International Tables Vol C Tables 4.2.6.8 and 6.1.1.4'
H H 0.0000 0.0000 'International Tables Vol C Tables 4.2.6.8 and 6.1.1.4'
N N 0.0061 0.0033 'International Tables Vol C Tables 4.2.6.8 and 6.1.1.4'
O O 0.0106 0.0060 'International Tables Vol C Tables 4.2.6.8 and 6.1.1.4'
Zn Zn 0.2839 1.4301 'International Tables Vol C Tables 4.2.6.8 and 6.1.1.4'
Br Br -0.2901 2.4595 'International Tables Vol C Tables 4.2.6.8 and 6.1.1.4'
S S 0.1246 0.1234 'International Tables Vol C Tables 4.2.6.8 and 6.1.1.4'

loop_
_geom_angle_atom_site_label_1
_geom_angle_atom_site_label_2
_geom_angle_atom_site_label_3
_geom_angle
_geom_angle_site_symmetry_1
_geom_angle_site_symmetry_3
O1 Zn1 N1 106.70(13) . .
O1 Zn1 N5 119.51(13) . 16_656
N1 Zn1 N5 111.28(13) . 16_656
O1 Zn1 N3 101.70(13) . 5
N1 Zn1 N3 114.15(13) . 5
N5 Zn1 N3 103.38(13) 16_656 5
C7 N1 C8 105.6(3) . .
C7 N1 Zn1 131.5(3) . .
C8 N1 Zn1 122.4(3) . .
C7 N2 C9 107.1(3) . .
C7 N2 C2 126.8(3) . .
C9 N2 C2 126.0(3) . .
C10 N3 C11 104.8(3) . .
C10 N3 Zn1 130.5(3) . 5
C11 N3 Zn1 124.0(3) . 5
C10 N4 C12 106.5(3) . .
C10 N4 C4 126.7(3) . .
C12 N4 C4 126.6(3) . .
C13 N5 C14 106.0(3) . .
C13 N5 Zn1 125.6(3) . 15_556
C14 N5 Zn1 128.1(3) . 15_556
C13 N6 C15 107.0(3) . .
C13 N6 C6 126.5(3) . .
C15 N6 C6 126.3(3) . .
C16 O1 Zn1 106.5(3) . .
O5 O4 S1 66.2(5) 5 .
O5 O4 O6 123.9(7) 5 5
S1 O4 O6 59.9(4) . 5
O4 O5 S1 72.2(5) 5 .
O4 O5 O6 136.1(8) 5 5
S1 O5 O6 64.7(4) . 5
O5 O6 S1 53.6(4) 5 .
O5 O6 O4 97.3(6) 5 5
S1 O6 O4 53.2(3) . 5
C6 C1 C2 118.4(3) . .
C6 C1 H1 120.8 . .
C2 C1 H1 120.8 . .
C3 C2 C1 121.7(4) . .
C3 C2 N2 119.6(3) . .
C1 C2 N2 118.7(3) . .
C2 C3 C4 118.5(3) . .
C2 C3 H3 120.7 . .
C4 C3 H3 120.7 . .
C5 C4 C3 120.8(3) . .
C5 C4 N4 119.7(3) . .
C3 C4 N4 119.4(3) . .
C6 C5 C4 119.1(4) . .
C6 C5 H5 120.5 . .
C4 C5 H5 120.5 . .
C5 C6 C1 121.4(3) . .
C5 C6 N6 120.3(3) . .
C1 C6 N6 118.3(3) . .
N1 C7 N2 110.7(3) . .
N1 C7 H7 124.6 . .
N2 C7 H7 124.6 . .
C9 C8 N1 110.2(4) . .
C9 C8 H8 124.9 . .
N1 C8 H8 124.9 . .
C8 C9 N2 106.4(3) . .
C8 C9 H9 126.8 . .
N2 C9 H9 126.8 . .
N3 C10 N4 112.3(3) . .
N3 C10 H10 123.8 . .
N4 C10 H10 123.8 . .
C12 C11 N3 110.4(4) . .
C12 C11 H11 124.8 . .
N3 C11 H11 124.8 . .
C11 C12 N4 106.0(4) . .
C11 C12 H12 127.0 . .
N4 C12 H12 127.0 . .
N5 C13 N6 110.8(3) . .
N5 C13 H13 124.6 . .
N6 C13 H13 124.6 . .
C15 C14 N5 109.9(4) . .
C15 C14 H14 125.1 . .
N5 C14 H14 125.1 . .
C14 C15 N6 106.4(4) . .
C14 C15 H15 126.8 . .
N6 C15 H15 126.8 . .
O2 C16 O1 122.2(4) . .
O2 C16 C17 118.6(4) . .
O1 C16 C17 119.2(4) . .
C19 C17 C18 118.6(4) 9_556 .
C19 C17 C16 121.6(4) 9_556 .
C18 C17 C16 119.8(4) . .
C19 C18 C17 120.4(4) . .
C19 C18 H18 119.8 . .
C17 C18 H18 119.8 . .
C17 C19 C18 121.0(4) 9_556 .
C17 C19 Br1 125.1(3) 9_556 .
C18 C19 Br1 113.2(4) . .
C17 C19 H19A 119.4 9_556 .
C18 C19 H19A 119.5 . .
Br1 C19 H19A 9.0 . .
C19 Br1 H19A 7.9 . .
O5 S1 O5 130.3(7) 5 .
O5 S1 O4 114.9(4) 5 5
O5 S1 O4 41.6(4) . 5
O5 S1 O4 41.6(4) 5 .
O5 S1 O4 114.9(4) . .
O4 S1 O4 134.1(5) 5 .
O5 S1 O3 114.8(3) 5 .
O5 S1 O3 114.8(3) . .
O4 S1 O3 112.9(3) 5 .
O4 S1 O3 112.9(3) . .
O5 S1 O6 107.0(5) 5 5
O5 S1 O6 61.8(5) . 5
O4 S1 O6 103.0(4) 5 5
O4 S1 O6 66.9(4) . 5
O3 S1 O6 102.4(4) . 5
O5 S1 O6 61.8(5) 5 .
O5 S1 O6 107.0(5) . .
O4 S1 O6 66.9(4) 5 .
O4 S1 O6 103.0(4) . .
O3 S1 O6 102.4(4) . .
O6 S1 O6 155.1(7) 5 .

loop_
_geom_bond_atom_site_label_1
_geom_bond_atom_site_label_2
_geom_bond_distance
_geom_bond_site_symmetry_2
Zn1 O1 1.998(3) .
Zn1 N1 2.010(3) .
Zn1 N5 2.011(3) 16_656
Zn1 N3 2.022(3) 5
N1 C7 1.309(5) .
N1 C8 1.387(5) .
N2 C7 1.356(5) .
N2 C9 1.375(5) .
N2 C2 1.435(5) .
N3 C10 1.303(5) .
N3 C11 1.380(5) .
N3 Zn1 2.022(3) 5
N4 C10 1.344(5) .
N4 C12 1.376(5) .
N4 C4 1.427(5) .
N5 C13 1.329(5) .
N5 C14 1.373(5) .
N5 Zn1 2.011(3) 15_556
N6 C13 1.344(5) .
N6 C15 1.387(5) .
N6 C6 1.422(5) .
O1 C16 1.249(6) .
O2 C16 1.248(6) .
O3 S1 1.445(4) .
O4 O5 0.992(10) 5
O4 S1 1.423(6) .
O4 O6 1.633(11) 5
O5 O4 0.992(10) 5
O5 S1 1.367(7) .
O5 O6 1.497(12) 5
O6 O5 1.497(12) 5
O6 S1 1.536(8) .
O6 O4 1.633(11) 5
O10 O10 1.27(3) 5
C1 C6 1.376(5) .
C1 C2 1.385(5) .
C1 H1 0.9300 .
C2 C3 1.375(5) .
C3 C4 1.388(5) .
C3 H3 0.9300 .
C4 C5 1.381(5) .
C5 C6 1.379(5) .
C5 H5 0.9300 .
C7 H7 0.9300 .
C8 C9 1.326(6) .
C8 H8 0.9300 .
C9 H9 0.9300 .
C10 H10 0.9300 .
C11 C12 1.339(6) .
C11 H11 0.9300 .
C12 H12 0.9300 .
C13 H13 0.9300 .
C14 C15 1.342(6) .
C14 H14 0.9300 .
C15 H15 0.9300 .
C16 C17 1.504(6) .
C17 C19 1.380(6) 9_556
C17 C18 1.392(7) .
C18 C19 1.377(6) .
C18 H18 0.9300 .
C19 C17 1.380(6) 9_556
C19 Br1 2.021(5) .
C19 H19A 0.9592 .
Br1 H19A 1.0840 .
S1 O5 1.367(7) 5
S1 O4 1.423(6) 5
S1 O6 1.536(8) 5
